data_2243618
loop_
_publ_author_name
'Onken, Drew R.'
'Perrodin, Didier'
'Vogel, Sven C.'
'Bourret, Edith D.'
'Moretti, Federico'

_publ_section_title
;
 The crystal structure of TlMgCl~3~ from 290K to 725K
;
_journal_coeditor_code HB7945
_journal_issue 11
_journal_name_full 'Acta Crystallographica Section E'
_journal_page_first 1716
_journal_page_last 1719
_journal_paper_doi 10.1107/S2056989020013201
_journal_volume 76
_journal_year 2020
_chemical_formula_iupac 'Tl Mg Cl3'
_chemical_formula_moiety 'Tl Mg Cl3'
_chemical_formula_sum 'Cl3 Mg Tl'
_chemical_formula_weight 335.03
_chemical_name_systematic
;
Thallium magnesium trichloride
;
_space_group_crystal_system hexagonal
_space_group_IT_number 194
_space_group_name_Hall '-P 6c 2c'
_space_group_name_H-M_alt 'P 63/m m c'
_atom_sites_solution_primary dual
_audit_creation_method SHELXL-2018/3
_cell_angle_alpha 90
_cell_angle_beta 90
_cell_angle_gamma 120
_cell_formula_units_Z 6
_cell_length_a 7.0228(4)
_cell_length_b 7.0228(4)
_cell_length_c 17.4934(15)
_cell_measurement_reflns_used 1053
_cell_measurement_temperature 290(2)
_cell_measurement_theta_max 28.20
_cell_measurement_theta_min 3.55
_cell_volume 747.18(9)
_computing_cell_refinement
;
SAINT  (Bruker, 2004)
;
_computing_data_collection
;
APEX2 (Bruker, 2004)
;
_computing_data_reduction
;
SAINT  (Bruker, 2004)
;
_computing_molecular_graphics
;
<i>VESTA</i> (Momma & Izumi, 2011)
;
_computing_publication_material
;
<i>SHELXL2018/3</i> (Sheldrick, 2015b)
;
_computing_structure_refinement
;
<i>SHELXL2018/3</i> (Sheldrick, 2015b)
;
_computing_structure_solution
;
<i>SHELXT2014/4</i> (Sheldrick, 2015a)
;
_diffrn_ambient_temperature 290(2)
_diffrn_measured_fraction_theta_full 0.993
_diffrn_measured_fraction_theta_max 0.994
_diffrn_measurement_device_type 'Bruker Kappa APEXII CCD'
_diffrn_measurement_method \w
_diffrn_radiation_type MoK\a
_diffrn_radiation_wavelength 0.71073
_diffrn_reflns_av_R_equivalents 0.0474
_diffrn_reflns_av_unetI/netI 0.0328
_diffrn_reflns_limit_h_max 9
_diffrn_reflns_limit_h_min -8
_diffrn_reflns_limit_k_max 8
_diffrn_reflns_limit_k_min -8
_diffrn_reflns_limit_l_max 25
_diffrn_reflns_limit_l_min -23
_diffrn_reflns_number 4109
_diffrn_reflns_theta_full 25.242
_diffrn_reflns_theta_max 30.700
_diffrn_reflns_theta_min 2.328
_exptl_absorpt_coefficient_mu 33.967
_exptl_absorpt_correction_T_max 0.7461
_exptl_absorpt_correction_T_min 0.5779
_exptl_absorpt_correction_type multi-scan
_exptl_absorpt_process_details
;
(SADABS; Bruker, 2004)
;
_exptl_crystal_colour colorless
_exptl_crystal_density_diffrn 4.467
_exptl_crystal_description block
_exptl_crystal_F_000 864
_exptl_crystal_size_max 0.100
_exptl_crystal_size_mid 0.100
_exptl_crystal_size_min 0.100
_refine_diff_density_max 1.881
_refine_diff_density_min -2.113
_refine_ls_extinction_method none
_refine_ls_goodness_of_fit_ref 1.417
_refine_ls_hydrogen_treatment undef
_refine_ls_matrix_type full
_refine_ls_number_parameters 21
_refine_ls_number_reflns 489
_refine_ls_number_restraints 0
_refine_ls_restrained_S_all 1.417
_refine_ls_R_factor_all 0.0627
_refine_ls_R_factor_gt 0.0466
_refine_ls_shift/su_max 0.000
_refine_ls_shift/su_mean 0.000
_refine_ls_structure_factor_coef Fsqd
_refine_ls_weighting_details 'w=1/[\s^2^(Fo^2^)+23.1798P] where P=(Fo^2^+2Fc^2^)/3'
_refine_ls_weighting_scheme calc
_refine_ls_wR_factor_gt 0.1088
_refine_ls_wR_factor_ref 0.1125
_reflns_number_gt 387
_reflns_number_total 489
_reflns_threshold_expression 'I > 2\s(I)'
_cod_data_source_file hb7945sup1.cif
_cod_data_source_block I
_cod_original_cell_volume 747.18(11)
_cod_database_code 2243618
_shelx_space_group_comment
;
The symmetry employed for this shelxl refinement is uniquely defined
by the following loop, which should always be used as a source of
symmetry information in preference to the above space-group names.
They are only intended as comments.
;
_shelx_estimated_absorpt_t_min 0.132
_shelx_estimated_absorpt_t_max 0.132

loop_
_space_group_symop_operation_xyz
'x, y, z'
'-y, x-y, z'
'-x+y, -x, z'
'-x, -y, z+1/2'
'y, -x+y, z+1/2'
'x-y, x, z+1/2'
'y, x, -z'
'x-y, -y, -z'
'-x, -x+y, -z'
'-y, -x, -z+1/2'
'-x+y, y, -z+1/2'
'x, x-y, -z+1/2'
'-x, -y, -z'
'y, -x+y, -z'
'x-y, x, -z'
'x, y, -z-1/2'
'-y, x-y, -z-1/2'
'-x+y, -x, -z-1/2'
'-y, -x, z'
'-x+y, y, z'
'x, x-y, z'
'y, x, z-1/2'
'x-y, -y, z-1/2'
'-x, -x+y, z-1/2'

loop_
_atom_site_type_symbol
_atom_site_label
_atom_site_fract_x
_atom_site_fract_y
_atom_site_fract_z
_atom_site_U_iso_or_equiv
_atom_site_adp_type
_atom_site_calc_flag
_atom_site_occupancy
_atom_site_symmetry_multiplicity
_atom_site_disorder_assembly
_atom_site_disorder_group
Tl Tl1 0.000000 0.000000 0.250000 0.0375(5) Uani d 1 2 . .
Tl Tl2 0.333333 0.666667 0.09002(7) 0.0395(4) Uani d 1 4 . .
Mg Mg1 0.666667 0.333333 0.3404(4) 0.0115(14) Uani d 1 4 . .
Mg Mg2 1.000000 1.000000 0.500000 0.017(2) Uani d 1 2 . .
Cl Cl1 0.5075(4) 0.0150(8) 0.250000 0.0211(9) Uani d 1 6 . .
Cl Cl2 0.8336(4) 0.6671(9) 0.4185(2) 0.0379(10) Uani d 1 12 . .

loop_
_atom_site_aniso_label
_atom_site_aniso_U_11
_atom_site_aniso_U_22
_atom_site_aniso_U_33
_atom_site_aniso_U_12
_atom_site_aniso_U_13
_atom_site_aniso_U_23
Tl1 0.0378(7) 0.0378(7) 0.0369(8) 0.0189(3) 0.000 0.000
Tl2 0.0353(5) 0.0353(5) 0.0479(7) 0.0176(2) 0.000 0.000
Mg1 0.011(2) 0.011(2) 0.013(3) 0.0053(11) 0.000 0.000
Mg2 0.019(4) 0.019(4) 0.014(5) 0.0094(19) 0.000 0.000
Cl1 0.0224(18) 0.011(2) 0.0261(19) 0.0055(10) 0.000 0.000
Cl2 0.0418(18) 0.027(2) 0.0399(18) 0.0135(10) -0.0123(9) -0.0246(18)

loop_
_atom_type_symbol
_atom_type_description
_atom_type_scat_dispersion_real
_atom_type_scat_dispersion_imag
_atom_type_scat_source
Tl Tl -2.8358 9.6688 'International Tables Vol C Tables 4.2.6.8 and 6.1.1.4'
Mg Mg 0.0486 0.0363 'International Tables Vol C Tables 4.2.6.8 and 6.1.1.4'
Cl Cl 0.1484 0.1585 'International Tables Vol C Tables 4.2.6.8 and 6.1.1.4'

loop_
_geom_angle_atom_site_label_1
_geom_angle_atom_site_label_2
_geom_angle_atom_site_label_3
_geom_angle_site_symmetry_1
_geom_angle_site_symmetry_3
_geom_angle
_geom_angle_publ_flag
Cl1 Tl1 Cl1 2_545 3_665 120.0 ?
Cl1 Tl1 Cl1 2_545 3 57.02(16) ?
Cl1 Tl1 Cl1 3_665 3 177.02(16) ?
Cl1 Tl1 Cl1 2_545 . 62.98(16) ?
Cl1 Tl1 Cl1 3_665 . 57.02(16) ?
Cl1 Tl1 Cl1 3 . 120.0 ?
Cl1 Tl1 Cl1 2_545 2 177.02(16) ?
Cl1 Tl1 Cl1 3_665 2 62.98(16) ?
Cl1 Tl1 Cl1 3 2 120.0 ?
Cl1 Tl1 Cl1 . 2 120.0000(10) ?
Cl1 Tl1 Cl1 2_545 1_455 120.0000(10) ?
Cl1 Tl1 Cl1 3_665 1_455 119.9990(10) ?
Cl1 Tl1 Cl1 3 1_455 62.98(16) ?
Cl1 Tl1 Cl1 . 1_455 177.02(16) ?
Cl1 Tl1 Cl1 2 1_455 57.02(16) ?
Cl1 Tl1 Cl2 2_545 16_446 60.17(6) ?
Cl1 Tl1 Cl2 3_665 16_446 118.86(6) ?
Cl1 Tl1 Cl2 3 16_446 60.17(6) ?
Cl1 Tl1 Cl2 . 16_446 90.84(4) ?
Cl1 Tl1 Cl2 2 16_446 118.86(6) ?
Cl1 Tl1 Cl2 1_455 16_446 90.84(5) ?
Cl1 Tl1 Cl2 2_545 2_655 90.84(4) ?
Cl1 Tl1 Cl2 3_665 2_655 60.17(6) ?
Cl1 Tl1 Cl2 3 2_655 118.86(6) ?
Cl1 Tl1 Cl2 . 2_655 60.17(6) ?
Cl1 Tl1 Cl2 2 2_655 90.84(4) ?
Cl1 Tl1 Cl2 1_455 2_655 118.86(6) ?
Cl2 Tl1 Cl2 16_446 2_655 147.12(6) ?
Cl1 Tl1 Cl2 2_545 18_566 118.86(6) ?
Cl1 Tl1 Cl2 3_665 18_566 90.84(5) ?
Cl1 Tl1 Cl2 3 18_566 90.84(5) ?
Cl1 Tl1 Cl2 . 18_566 118.86(6) ?
Cl1 Tl1 Cl2 2 18_566 60.17(6) ?
Cl1 Tl1 Cl2 1_455 18_566 60.17(6) ?
Cl2 Tl1 Cl2 16_446 18_566 58.71(11) ?
Cl2 Tl1 Cl2 2_655 18_566 147.12(6) ?
Cl1 Tl1 Cl2 2_545 3_565 118.86(6) ?
Cl1 Tl1 Cl2 3_665 3_565 90.84(5) ?
Cl1 Tl1 Cl2 3 3_565 90.84(5) ?
Cl1 Tl1 Cl2 . 3_565 118.86(6) ?
Cl1 Tl1 Cl2 2 3_565 60.17(6) ?
Cl1 Tl1 Cl2 1_455 3_565 60.17(6) ?
Cl2 Tl1 Cl2 16_446 3_565 147.12(6) ?
Cl2 Tl1 Cl2 2_655 3_565 58.71(11) ?
Cl2 Tl1 Cl2 18_566 3_565 111.04(14) ?
Cl1 Tl1 Cl2 2_545 17_656 90.84(4) ?
Cl1 Tl1 Cl2 3_665 17_656 60.17(6) ?
Cl1 Tl1 Cl2 3 17_656 118.86(6) ?
Cl1 Tl1 Cl2 . 17_656 60.17(6) ?
Cl1 Tl1 Cl2 2 17_656 90.84(5) ?
Cl1 Tl1 Cl2 1_455 17_656 118.86(6) ?
Cl2 Tl1 Cl2 16_446 17_656 58.71(11) ?
Cl2 Tl1 Cl2 2_655 17_656 111.04(14) ?
Cl2 Tl1 Cl2 18_566 17_656 58.71(11) ?
Cl2 Tl1 Cl2 3_565 17_656 147.12(6) ?
Cl1 Tl1 Cl2 2_545 1_445 60.17(6) ?
Cl1 Tl1 Cl2 3_665 1_445 118.86(6) ?
Cl1 Tl1 Cl2 3 1_445 60.17(6) ?
Cl1 Tl1 Cl2 . 1_445 90.84(4) ?
Cl1 Tl1 Cl2 2 1_445 118.86(6) ?
Cl1 Tl1 Cl2 1_455 1_445 90.84(5) ?
Cl2 Tl1 Cl2 16_446 1_445 111.04(14) ?
Cl2 Tl1 Cl2 2_655 1_445 58.71(11) ?
Cl2 Tl1 Cl2 18_566 1_445 147.12(6) ?
Cl2 Tl1 Cl2 3_565 1_445 58.71(11) ?
Cl2 Tl1 Cl2 17_656 1_445 147.12(6) ?
Cl1 Tl2 Cl1 3_665 1_565 63.03(10) ?
Cl1 Tl2 Cl1 3_665 2 63.03(10) ?
Cl1 Tl2 Cl1 1_565 2 63.03(10) ?
Cl1 Tl2 Cl2 3_665 16_456 123.81(8) ?
Cl1 Tl2 Cl2 1_565 16_456 91.92(9) ?
Cl1 Tl2 Cl2 2 16_456 60.79(8) ?
Cl1 Tl2 Cl2 3_665 17_666 123.81(8) ?
Cl1 Tl2 Cl2 1_565 17_666 60.79(8) ?
Cl1 Tl2 Cl2 2 17_666 91.92(9) ?
Cl2 Tl2 Cl2 16_456 17_666 59.85(17) ?
Cl1 Tl2 Cl2 3_665 18_566 91.92(9) ?
Cl1 Tl2 Cl2 1_565 18_566 123.81(8) ?
Cl1 Tl2 Cl2 2 18_566 60.79(8) ?
Cl2 Tl2 Cl2 16_456 18_566 60.03(17) ?
Cl2 Tl2 Cl2 17_666 18_566 119.820(10) ?
Cl1 Tl2 Cl2 3_665 18_676 91.92(9) ?
Cl1 Tl2 Cl2 1_565 18_676 60.79(8) ?
Cl1 Tl2 Cl2 2 18_676 123.81(8) ?
Cl2 Tl2 Cl2 16_456 18_676 119.820(10) ?
Cl2 Tl2 Cl2 17_666 18_676 60.03(17) ?
Cl2 Tl2 Cl2 18_566 18_676 175.12(14) ?
Cl1 Tl2 Cl2 3_665 17_656 60.79(8) ?
Cl1 Tl2 Cl2 1_565 17_656 123.81(8) ?
Cl1 Tl2 Cl2 2 17_656 91.92(9) ?
Cl2 Tl2 Cl2 16_456 17_656 119.820(11) ?
Cl2 Tl2 Cl2 17_666 17_656 175.12(14) ?
Cl2 Tl2 Cl2 18_566 17_656 59.85(17) ?
Cl2 Tl2 Cl2 18_676 17_656 119.820(11) ?
Cl1 Tl2 Cl2 3_665 16_556 60.79(8) ?
Cl1 Tl2 Cl2 1_565 16_556 91.92(9) ?
Cl1 Tl2 Cl2 2 16_556 123.81(8) ?
Cl2 Tl2 Cl2 16_456 16_556 175.12(14) ?
Cl2 Tl2 Cl2 17_666 16_556 119.820(11) ?
Cl2 Tl2 Cl2 18_566 16_556 119.820(10) ?
Cl2 Tl2 Cl2 18_676 16_556 59.85(17) ?
Cl2 Tl2 Cl2 17_656 16_556 60.03(17) ?
Cl1 Tl2 Cl2 3_665 6_554 176.96(10) ?
Cl1 Tl2 Cl2 1_565 6_554 119.42(7) ?
Cl1 Tl2 Cl2 2 6_554 119.42(7) ?
Cl2 Tl2 Cl2 16_456 6_554 58.64(11) ?
Cl2 Tl2 Cl2 17_666 6_554 58.64(11) ?
Cl2 Tl2 Cl2 18_566 6_554 88.00(9) ?
Cl2 Tl2 Cl2 18_676 6_554 88.00(9) ?
Cl2 Tl2 Cl2 17_656 6_554 116.71(6) ?
Cl2 Tl2 Cl2 16_556 6_554 116.71(6) ?
Cl1 Tl2 Cl2 3_665 4_664 119.42(7) ?
Cl1 Tl2 Cl2 1_565 4_664 176.96(10) ?
Cl1 Tl2 Cl2 2 4_664 119.42(7) ?
Cl2 Tl2 Cl2 16_456 4_664 88.00(9) ?
Cl2 Tl2 Cl2 17_666 4_664 116.71(6) ?
Cl2 Tl2 Cl2 18_566 4_664 58.64(11) ?
Cl2 Tl2 Cl2 18_676 4_664 116.71(6) ?
Cl2 Tl2 Cl2 17_656 4_664 58.64(11) ?
Cl2 Tl2 Cl2 16_556 4_664 88.00(9) ?
Cl2 Tl2 Cl2 6_554 4_664 58.07(11) ?
Cl1 Tl2 Cl2 3_665 5_564 119.42(7) ?
Cl1 Tl2 Cl2 1_565 5_564 119.42(8) ?
Cl1 Tl2 Cl2 2 5_564 176.96(10) ?
Cl2 Tl2 Cl2 16_456 5_564 116.71(6) ?
Cl2 Tl2 Cl2 17_666 5_564 88.00(9) ?
Cl2 Tl2 Cl2 18_566 5_564 116.71(6) ?
Cl2 Tl2 Cl2 18_676 5_564 58.64(11) ?
Cl2 Tl2 Cl2 17_656 5_564 88.00(9) ?
Cl2 Tl2 Cl2 16_556 5_564 58.64(11) ?
Cl2 Tl2 Cl2 6_554 5_564 58.07(11) ?
Cl2 Tl2 Cl2 4_664 5_564 58.07(11) ?
Cl2 Mg1 Cl2 . 3_665 91.8(2) ?
Cl2 Mg1 Cl2 . 2_655 91.8(2) ?
Cl2 Mg1 Cl2 3_665 2_655 91.8(2) ?
Cl2 Mg1 Cl1 . 2_655 91.84(10) ?
Cl2 Mg1 Cl1 3_665 2_655 91.84(10) ?
Cl2 Mg1 Cl1 2_655 2_655 174.7(3) ?
Cl2 Mg1 Cl1 . . 174.7(3) ?
Cl2 Mg1 Cl1 3_665 . 91.84(10) ?
Cl2 Mg1 Cl1 2_655 . 91.84(10) ?
Cl1 Mg1 Cl1 2_655 . 84.3(2) ?
Cl2 Mg1 Cl1 . 3_665 91.84(10) ?
Cl2 Mg1 Cl1 3_665 3_665 174.7(3) ?
Cl2 Mg1 Cl1 2_655 3_665 91.84(10) ?
Cl1 Mg1 Cl1 2_655 3_665 84.3(2) ?
Cl1 Mg1 Cl1 . 3_665 84.3(2) ?
Cl2 Mg2 Cl2 13_776 15_656 90.17(16) ?
Cl2 Mg2 Cl2 13_776 3_675 89.83(16) ?
Cl2 Mg2 Cl2 15_656 3_675 180.0 ?
Cl2 Mg2 Cl2 13_776 14_566 90.17(16) ?
Cl2 Mg2 Cl2 15_656 14_566 90.17(17) ?
Cl2 Mg2 Cl2 3_675 14_566 89.83(17) ?
Cl2 Mg2 Cl2 13_776 2_765 89.83(16) ?
Cl2 Mg2 Cl2 15_656 2_765 89.83(17) ?
Cl2 Mg2 Cl2 3_675 2_765 90.17(17) ?
Cl2 Mg2 Cl2 14_566 2_765 180.0 ?
Cl2 Mg2 Cl2 13_776 . 180.0 ?
Cl2 Mg2 Cl2 15_656 . 89.83(17) ?
Cl2 Mg2 Cl2 3_675 . 90.17(17) ?
Cl2 Mg2 Cl2 14_566 . 89.83(16) ?
Cl2 Mg2 Cl2 2_765 . 90.17(16) ?
Mg1 Cl1 Mg1 16_556 . 78.5(3) y
Mg1 Cl1 Tl2 16_556 1_545 87.89(12) ?
Mg1 Cl1 Tl2 . 1_545 166.36(18) ?
Mg1 Cl1 Tl2 16_556 16_546 166.36(18) ?
Mg1 Cl1 Tl2 . 16_546 87.89(12) ?
Tl2 Cl1 Tl2 1_545 16_546 105.74(13) ?
Mg1 Cl1 Tl1 16_556 1_655 91.16(6) ?
Mg1 Cl1 Tl1 . 1_655 91.15(6) ?
Tl2 Cl1 Tl1 1_545 1_655 89.10(5) ?
Tl2 Cl1 Tl1 16_546 1_655 89.10(5) ?
Mg1 Cl1 Tl1 16_556 . 91.15(6) ?
Mg1 Cl1 Tl1 . . 91.15(6) ?
Tl2 Cl1 Tl1 1_545 . 89.10(5) ?
Tl2 Cl1 Tl1 16_546 . 89.10(5) ?
Tl1 Cl1 Tl1 1_655 . 177.02(16) ?
Mg1 Cl2 Mg2 . . 178.8(3) y
Mg1 Cl2 Tl2 . 16_556 88.60(7) ?
Mg2 Cl2 Tl2 . 16_556 91.44(7) ?
Mg1 Cl2 Tl2 . 16_656 88.60(7) ?
Mg2 Cl2 Tl2 . 16_656 91.44(7) ?
Tl2 Cl2 Tl2 16_556 16_656 175.12(14) ?
Mg1 Cl2 Tl1 . 1_665 90.52(17) ?
Mg2 Cl2 Tl1 . 1_665 90.67(16) ?
Tl2 Cl2 Tl1 16_556 1_665 88.02(8) ?
Tl2 Cl2 Tl1 16_656 1_665 88.02(8) ?
Mg1 Cl2 Tl2 . 4_665 89.9(2) ?
Mg2 Cl2 Tl2 . 4_665 88.94(11) ?
Tl2 Cl2 Tl2 16_556 4_665 91.99(9) ?
Tl2 Cl2 Tl2 16_656 4_665 91.99(9) ?
Tl1 Cl2 Tl2 1_665 4_665 179.61(13) ?

loop_
_geom_bond_atom_site_label_1
_geom_bond_atom_site_label_2
_geom_bond_site_symmetry_2
_geom_bond_distance
_geom_bond_publ_flag
Tl1 Cl1 2_545 3.5126(2) ?
Tl1 Cl1 3_665 3.5126(2) ?
Tl1 Cl1 3 3.5126(2) ?
Tl1 Cl1 . 3.5126(2) y
Tl1 Cl1 2 3.5126(2) ?
Tl1 Cl1 1_455 3.5126(2) ?
Tl1 Cl2 16_446 3.576(5) ?
Tl1 Cl2 2_655 3.576(5) y
Tl1 Cl2 18_566 3.576(5) ?
Tl1 Cl2 3_565 3.576(5) ?
Tl1 Cl2 17_656 3.576(5) ?
Tl1 Cl2 1_445 3.576(5) ?
Tl2 Cl1 3_665 3.510(3) ?
Tl2 Cl1 1_565 3.510(3) ?
Tl2 Cl1 2 3.510(3) y
Tl2 Cl2 16_456 3.5146(3) y
Tl2 Cl2 17_666 3.5146(3) ?
Tl2 Cl2 18_566 3.5146(3) ?
Tl2 Cl2 18_676 3.5146(3) ?
Tl2 Cl2 17_656 3.5146(3) ?
Tl2 Cl2 16_556 3.5146(3) ?
Tl2 Cl2 6_554 3.622(5) y
Tl2 Cl2 4_664 3.622(5) ?
Tl2 Cl2 5_564 3.622(5) ?
Mg1 Cl2 . 2.448(6) y
Mg1 Cl2 3_665 2.448(6) ?
Mg1 Cl2 2_655 2.448(6) ?
Mg1 Cl1 2_655 2.499(6) ?
Mg1 Cl1 . 2.499(6) y
Mg1 Cl1 3_665 2.499(6) ?
Mg1 Mg1 16_556 3.162(13) ?
Mg2 Cl2 13_776 2.476(4) ?
Mg2 Cl2 15_656 2.476(4) ?
Mg2 Cl2 3_675 2.476(4) ?
Mg2 Cl2 14_566 2.476(4) ?
Mg2 Cl2 2_765 2.476(4) ?
Mg2 Cl2 . 2.476(4) y

_cod_database_fobs_code 2243618
